data_4114094
loop_
_publ_author_name
'Panagiotis Angaridis'
'John F. Berry'
'F. Albert Cotton'
'Carlos A. Murillo'
'Xiaoping Wang'

_publ_contact_author_address
;  Laboratory for Molecular Structure and Bonding
   Dept. of Chemistry
   Texas A&M University, P.O. Box  30012
   College Station, TX 77842-3012, USA
;
_publ_contact_author_email cotton@tamu.edu
_publ_contact_author_fax '(979) 845 9351'
_publ_contact_author_name 'F. A. Cotton'
_publ_contact_author_phone '(979) 845 4432'
_publ_section_title
;
 Molecular Squares with Paramagnetic Diruthenium Corners: Synthetic and
 Crystallographic Challenges
;
_journal_name_full 'Journal of the American Chemical Society'
_journal_page_first 10327
_journal_page_last 10334
_journal_paper_doi 10.1021/ja036095x
_journal_volume 125
_journal_year 2003
_chemical_formula_moiety 'C34 H36 Cl N4 O8 Ru2, H2 O'
_chemical_formula_sum 'C34 H38 Cl N4 O9 Ru2'
_chemical_formula_weight 884.27
_chemical_name_systematic
; 
cis-{bis(mu-acetato)-bis[mu-(para-anisylformamidinato])}diruthenium(II-III)
chloride-monohydrate  
;
_space_group_IT_number 14
_symmetry_cell_setting monoclinic
_symmetry_space_group_name_Hall '-P 2yn'
_symmetry_space_group_name_H-M 'P 1 21/n 1'
_atom_sites_solution_hydrogens geom
_atom_sites_solution_primary direct
_atom_sites_solution_secondary difmap
_audit_creation_method SHELXL-97
_cell_angle_alpha 90.00
_cell_angle_beta 100.3860(10)
_cell_angle_gamma 90.00
_cell_formula_units_Z 4
_cell_length_a 12.2674(9)
_cell_length_b 19.9635(14)
_cell_length_c 14.3240(10)
_cell_measurement_reflns_used 9057
_cell_measurement_temperature 293(2)
_cell_measurement_theta_max 27.517
_cell_measurement_theta_min 2.258
_cell_volume 3450.5(4)
_computing_cell_refinement SAINT
_computing_data_collection SMART
_computing_data_reduction 'SAINT and SADABS'
_computing_molecular_graphics 'SHELXTL V6.10 (Bruker, 2000)'
_computing_publication_material CIFTAB
_computing_structure_refinement 'SHELXL-97 (Sheldrick, 1997)'
_computing_structure_solution 'SHELXS-97 (Sheldrick, 1990)'
_diffrn_ambient_temperature 293(2)
_diffrn_measured_fraction_theta_full 0.987
_diffrn_measured_fraction_theta_max 0.987
_diffrn_measurement_device_type 'Bruker SMART 1000'
_diffrn_measurement_method '\w scans'
_diffrn_radiation_monochromator graphite
_diffrn_radiation_source 'fine-focus sealed tube'
_diffrn_radiation_type MoK\a
_diffrn_radiation_wavelength 0.71073
_diffrn_reflns_av_R_equivalents 0.0287
_diffrn_reflns_av_sigmaI/netI 0.0344
_diffrn_reflns_limit_h_max 15
_diffrn_reflns_limit_h_min -15
_diffrn_reflns_limit_k_max 21
_diffrn_reflns_limit_k_min -25
_diffrn_reflns_limit_l_max 18
_diffrn_reflns_limit_l_min -17
_diffrn_reflns_number 21680
_diffrn_reflns_theta_full 27.56
_diffrn_reflns_theta_max 27.56
_diffrn_reflns_theta_min 1.77
_diffrn_standards_number 'none (area detector data)'
_exptl_absorpt_coefficient_mu 1.014
_exptl_absorpt_correction_T_max 0.9233
_exptl_absorpt_correction_T_min 0.7521
_exptl_absorpt_correction_type multi-scan
_exptl_absorpt_process_details SADABS
_exptl_crystal_colour purple
_exptl_crystal_density_diffrn 1.702
_exptl_crystal_density_meas ?
_exptl_crystal_description parallepiped
_exptl_crystal_F_000 1788
_exptl_crystal_size_max 0.31
_exptl_crystal_size_mid 0.19
_exptl_crystal_size_min 0.08
_refine_diff_density_max 0.685
_refine_diff_density_min -0.352
_refine_diff_density_rms 0.078
_refine_ls_extinction_method none
_refine_ls_goodness_of_fit_ref 1.029
_refine_ls_hydrogen_treatment mixed
_refine_ls_matrix_type full
_refine_ls_number_parameters 459
_refine_ls_number_reflns 7874
_refine_ls_number_restraints 3
_refine_ls_restrained_S_all 1.029
_refine_ls_R_factor_all 0.0448
_refine_ls_R_factor_gt 0.0295
_refine_ls_shift/su_max 0.002
_refine_ls_shift/su_mean 0.000
_refine_ls_structure_factor_coef Fsqd
_refine_ls_weighting_details 'calc w=1/[\s^2^(Fo^2^)+(0.0346P)^2^+0.3221P] where P=(Fo^2^+2Fc^2^)/3'
_refine_ls_weighting_scheme calc
_refine_ls_wR_factor_gt 0.0660
_refine_ls_wR_factor_ref 0.0720
_reflns_number_gt 6114
_reflns_number_total 7874
_reflns_threshold_expression >2sigma(I)
_cod_data_source_file ja036095xsi20030512_050600_2.cif
_cod_data_source_block compound1
_cod_depositor_comments
;
The following automatic conversions were performed:

'_exptl_crystal_density_meas' value 'not-measured' was changed to '?'
- the value is perceived as not measured.

Automatic conversion script
Id: cif_fix_values 3008 2015-01-20 13:52:24Z robertas 
;
_cod_database_code 4114094

loop_
_symmetry_equiv_pos_as_xyz
'x, y, z'
'-x+1/2, y+1/2, -z+1/2'
'-x, -y, -z'
'x-1/2, -y-1/2, z-1/2'

loop_
_atom_site_label
_atom_site_type_symbol
_atom_site_fract_x
_atom_site_fract_y
_atom_site_fract_z
_atom_site_U_iso_or_equiv
_atom_site_adp_type
_atom_site_occupancy
_atom_site_symmetry_multiplicity
_atom_site_calc_flag
_atom_site_refinement_flags
Ru1 Ru 0.712377(16) 0.156441(10) 0.218391(14) 0.02265(6) Uani 1 1 d .
Ru2 Ru 0.720163(16) 0.040998(10) 0.236452(14) 0.02213(6) Uani 1 1 d .
O O 0.69641(17) -0.08249(10) 0.21507(15) 0.0337(4) Uani 1 1 d D
H1 H 0.700(2) -0.0901(13) 0.1573(8) 0.044(10) Uiso 1 1 d D
H2 H 0.726(3) -0.1160(11) 0.2468(16) 0.058(11) Uiso 1 1 d D
Cl Cl 0.67890(6) 0.27652(3) 0.17690(5) 0.03355(16) Uani 1 1 d .
N1 N 0.86878(17) 0.15694(10) 0.18953(15) 0.0258(5) Uani 1 1 d .
N2 N 0.87795(17) 0.04199(10) 0.21058(15) 0.0257(5) Uani 1 1 d .
N3 N 0.76659(17) 0.16753(10) 0.35989(15) 0.0260(5) Uani 1 1 d .
N4 N 0.76822(17) 0.05212(10) 0.37820(15) 0.0248(5) Uani 1 1 d .
O1 O 0.55346(14) 0.15321(9) 0.24841(13) 0.0301(4) Uani 1 1 d .
O2 O 0.55897(15) 0.04138(9) 0.26041(13) 0.0295(4) Uani 1 1 d .
O3 O 0.65132(15) 0.14033(9) 0.07543(13) 0.0292(4) Uani 1 1 d .
O4 O 0.66139(15) 0.02933(9) 0.09347(13) 0.0302(4) Uani 1 1 d .
O10 O 1.0922(2) 0.37460(11) 0.06619(19) 0.0584(7) Uani 1 1 d .
O20 O 1.16469(18) -0.17504(10) 0.20632(17) 0.0455(5) Uani 1 1 d .
O30 O 0.82851(18) 0.40041(10) 0.57779(16) 0.0457(5) Uani 1 1 d .
O40 O 0.85891(19) -0.16932(10) 0.61771(15) 0.0503(6) Uani 1 1 d .
C1 C 0.5130(2) 0.09779(14) 0.2680(2) 0.0307(6) Uani 1 1 d .
C2 C 0.4069(3) 0.09908(15) 0.3060(2) 0.0459(8) Uani 1 1 d .
H2A H 0.3854 0.0541 0.3179 0.069 Uiso 1 1 calc R
H2B H 0.3499 0.1198 0.2604 0.069 Uiso 1 1 calc R
H2C H 0.4175 0.1242 0.3641 0.069 Uiso 1 1 calc R
C3 C 0.6351(2) 0.08156(14) 0.04342(19) 0.0305(6) Uani 1 1 d .
C4 C 0.5821(3) 0.07378(16) -0.0584(2) 0.0455(8) Uani 1 1 d .
H4A H 0.5744 0.0270 -0.0738 0.068 Uiso 1 1 calc R
H4B H 0.6275 0.0949 -0.0979 0.068 Uiso 1 1 calc R
H4C H 0.5103 0.0945 -0.0688 0.068 Uiso 1 1 calc R
C10 C 0.9214(2) 0.09979(12) 0.19074(18) 0.0256(5) Uani 1 1 d .
H10A H 0.9927 0.0998 0.1770 0.031 Uiso 1 1 calc R
C11 C 0.9245(2) 0.21444(12) 0.16026(19) 0.0269(6) Uani 1 1 d .
C12 C 0.9520(3) 0.21568(14) 0.0707(2) 0.0390(7) Uani 1 1 d .
H12A H 0.9329 0.1797 0.0298 0.047 Uiso 1 1 calc R
C13 C 1.0076(3) 0.26998(15) 0.0416(2) 0.0463(8) Uani 1 1 d .
H13A H 1.0256 0.2703 -0.0188 0.056 Uiso 1 1 calc R
C14 C 1.0364(2) 0.32362(14) 0.1017(2) 0.0380(7) Uani 1 1 d .
C15 C 1.0081(2) 0.32332(14) 0.1908(2) 0.0349(7) Uani 1 1 d .
H15A H 1.0265 0.3595 0.2314 0.042 Uiso 1 1 calc R
C16 C 0.9520(2) 0.26863(14) 0.2194(2) 0.0321(6) Uani 1 1 d .
H16A H 0.9329 0.2686 0.2793 0.039 Uiso 1 1 calc R
C17 C 1.1196(3) 0.43152(16) 0.1246(3) 0.0661(12) Uani 1 1 d .
H17A H 1.1582 0.4634 0.0923 0.099 Uiso 1 1 calc R
H17B H 1.1663 0.4183 0.1828 0.099 Uiso 1 1 calc R
H17C H 1.0531 0.4515 0.1382 0.099 Uiso 1 1 calc R
C21 C 0.9456(2) -0.01615(12) 0.20747(19) 0.0246(5) Uani 1 1 d .
C22 C 0.9546(2) -0.06423(13) 0.27793(19) 0.0282(6) Uani 1 1 d .
H22A H 0.9125 -0.0600 0.3255 0.034 Uiso 1 1 calc R
C23 C 1.0254(2) -0.11877(13) 0.2791(2) 0.0300(6) Uani 1 1 d .
H23A H 1.0295 -0.1510 0.3265 0.036 Uiso 1 1 calc R
C24 C 1.0893(2) -0.12482(13) 0.2097(2) 0.0323(6) Uani 1 1 d .
C25 C 1.0789(2) -0.07829(14) 0.1365(2) 0.0343(6) Uani 1 1 d .
H25A H 1.1203 -0.0830 0.0885 0.041 Uiso 1 1 calc R
C26 C 1.0067(2) -0.02489(13) 0.1354(2) 0.0298(6) Uani 1 1 d .
H26A H 0.9988 0.0057 0.0856 0.036 Uiso 1 1 calc R
C27 C 1.1796(3) -0.22209(15) 0.2823(2) 0.0484(8) Uani 1 1 d .
H27A H 1.2339 -0.2547 0.2726 0.073 Uiso 1 1 calc R
H27B H 1.1105 -0.2441 0.2844 0.073 Uiso 1 1 calc R
H27C H 1.2044 -0.1991 0.3412 0.073 Uiso 1 1 calc R
C30 C 0.7807(2) 0.11321(12) 0.41384(19) 0.0267(6) Uani 1 1 d .
H30A H 0.8001 0.1183 0.4793 0.032 Uiso 1 1 calc R
C31 C 0.7833(2) 0.22955(12) 0.41065(18) 0.0251(5) Uani 1 1 d .
C32 C 0.6986(2) 0.27593(13) 0.40273(19) 0.0300(6) Uani 1 1 d .
H32A H 0.6325 0.2683 0.3609 0.036 Uiso 1 1 calc R
C33 C 0.7118(2) 0.33402(13) 0.4571(2) 0.0338(6) Uani 1 1 d .
H33A H 0.6547 0.3652 0.4515 0.041 Uiso 1 1 calc R
C34 C 0.8094(2) 0.34541(13) 0.5191(2) 0.0319(6) Uani 1 1 d .
C35 C 0.8966(2) 0.30074(14) 0.5246(2) 0.0328(6) Uani 1 1 d .
H35A H 0.9635 0.3095 0.5647 0.039 Uiso 1 1 calc R
C36 C 0.8838(2) 0.24298(13) 0.47017(19) 0.0305(6) Uani 1 1 d .
H36A H 0.9425 0.2131 0.4734 0.037 Uiso 1 1 calc R
C37 C 0.7343(3) 0.44032(16) 0.5844(3) 0.0569(10) Uani 1 1 d .
H37A H 0.7562 0.4772 0.6267 0.085 Uiso 1 1 calc R
H37B H 0.6803 0.4136 0.6082 0.085 Uiso 1 1 calc R
H37C H 0.7028 0.4572 0.5227 0.085 Uiso 1 1 calc R
C41 C 0.7859(2) -0.00301(12) 0.44340(18) 0.0253(5) Uani 1 1 d .
C42 C 0.8727(2) -0.00318(14) 0.5194(2) 0.0375(7) Uani 1 1 d .
H42A H 0.9178 0.0344 0.5317 0.045 Uiso 1 1 calc R
C43 C 0.8933(3) -0.05897(15) 0.5777(2) 0.0464(8) Uani 1 1 d .
H43A H 0.9513 -0.0584 0.6294 0.056 Uiso 1 1 calc R
C44 C 0.8279(2) -0.11543(13) 0.5591(2) 0.0342(7) Uani 1 1 d .
C45 C 0.7392(2) -0.11508(13) 0.48549(19) 0.0315(6) Uani 1 1 d .
H45A H 0.6936 -0.1525 0.4739 0.038 Uiso 1 1 calc R
C46 C 0.7177(2) -0.05864(13) 0.42818(18) 0.0279(6) Uani 1 1 d .
H46A H 0.6568 -0.0583 0.3790 0.034 Uiso 1 1 calc R
C47 C 0.8100(3) -0.23181(15) 0.5876(2) 0.0487(8) Uani 1 1 d .
H47A H 0.8375 -0.2656 0.6335 0.073 Uiso 1 1 calc R
H47B H 0.8284 -0.2436 0.5273 0.073 Uiso 1 1 calc R
H47C H 0.7310 -0.2286 0.5816 0.073 Uiso 1 1 calc R

loop_
_atom_site_aniso_label
_atom_site_aniso_U_11
_atom_site_aniso_U_22
_atom_site_aniso_U_33
_atom_site_aniso_U_23
_atom_site_aniso_U_13
_atom_site_aniso_U_12
Ru1 0.02342(11) 0.01831(11) 0.02553(11) 0.00075(8) 0.00255(8) 0.00102(8)
Ru2 0.02274(11) 0.01817(11) 0.02472(11) -0.00012(8) 0.00226(8) -0.00014(8)
O 0.0413(12) 0.0241(10) 0.0351(12) 0.0014(9) 0.0055(10) 0.0018(9)
Cl 0.0400(4) 0.0224(3) 0.0379(4) 0.0030(3) 0.0062(3) 0.0045(3)
N1 0.0247(11) 0.0211(12) 0.0309(12) 0.0012(9) 0.0031(9) -0.0011(9)
N2 0.0250(11) 0.0222(11) 0.0296(12) 0.0005(9) 0.0039(9) 0.0008(9)
N3 0.0285(12) 0.0203(11) 0.0285(12) -0.0010(8) 0.0037(9) -0.0010(9)
N4 0.0278(12) 0.0207(11) 0.0257(11) 0.0030(8) 0.0040(9) 0.0006(9)
O1 0.0260(10) 0.0260(10) 0.0387(11) 0.0028(8) 0.0073(8) 0.0031(8)
O2 0.0266(10) 0.0252(10) 0.0372(11) 0.0030(8) 0.0071(8) -0.0002(8)
O3 0.0316(10) 0.0259(10) 0.0286(10) 0.0012(7) 0.0009(8) 0.0023(8)
O4 0.0353(11) 0.0259(10) 0.0273(10) -0.0021(7) -0.0001(8) -0.0025(8)
O10 0.0691(17) 0.0333(13) 0.0850(19) 0.0038(12) 0.0464(15) -0.0082(11)
O20 0.0492(13) 0.0284(11) 0.0641(15) 0.0039(10) 0.0240(11) 0.0142(10)
O30 0.0541(14) 0.0295(12) 0.0517(14) -0.0164(9) 0.0044(11) -0.0019(10)
O40 0.0683(16) 0.0309(12) 0.0437(13) 0.0118(9) -0.0114(11) -0.0067(10)
C1 0.0273(14) 0.0330(16) 0.0313(15) 0.0040(11) 0.0036(12) 0.0023(12)
C2 0.0413(18) 0.0396(19) 0.062(2) 0.0096(15) 0.0231(16) 0.0057(14)
C3 0.0290(14) 0.0310(15) 0.0304(15) -0.0008(11) 0.0020(12) 0.0011(12)
C4 0.058(2) 0.0389(18) 0.0334(17) -0.0017(13) -0.0075(15) 0.0031(16)
C10 0.0230(13) 0.0252(14) 0.0287(14) -0.0015(10) 0.0049(11) 0.0005(11)
C11 0.0233(13) 0.0228(14) 0.0345(15) 0.0036(10) 0.0050(11) 0.0011(10)
C12 0.0528(19) 0.0260(16) 0.0424(18) -0.0051(12) 0.0198(15) -0.0017(13)
C13 0.065(2) 0.0318(17) 0.052(2) 0.0028(14) 0.0369(18) 0.0038(15)
C14 0.0363(16) 0.0245(15) 0.057(2) 0.0086(13) 0.0181(15) 0.0021(12)
C15 0.0341(16) 0.0271(15) 0.0425(17) -0.0001(12) 0.0042(13) -0.0066(12)
C16 0.0346(15) 0.0299(15) 0.0318(15) 0.0014(12) 0.0057(12) -0.0033(12)
C17 0.064(2) 0.0313(19) 0.114(4) 0.000(2) 0.047(2) -0.0143(17)
C21 0.0220(13) 0.0188(13) 0.0322(14) -0.0037(10) 0.0025(11) -0.0015(10)
C22 0.0280(14) 0.0247(14) 0.0326(15) -0.0018(11) 0.0075(12) -0.0006(11)
C23 0.0295(14) 0.0217(14) 0.0389(16) 0.0027(11) 0.0067(12) -0.0006(11)
C24 0.0301(15) 0.0202(14) 0.0472(18) -0.0044(12) 0.0083(13) 0.0011(11)
C25 0.0367(16) 0.0290(15) 0.0409(17) -0.0059(12) 0.0167(13) -0.0015(12)
C26 0.0346(15) 0.0233(14) 0.0322(15) 0.0008(11) 0.0078(12) -0.0014(11)
C27 0.0487(19) 0.0309(17) 0.068(2) 0.0058(15) 0.0158(17) 0.0143(15)
C30 0.0295(14) 0.0241(14) 0.0260(14) -0.0008(10) 0.0037(11) 0.0005(11)
C31 0.0308(14) 0.0192(13) 0.0259(13) -0.0012(10) 0.0070(11) -0.0032(11)
C32 0.0286(14) 0.0313(15) 0.0292(15) -0.0014(11) 0.0027(12) -0.0004(12)
C33 0.0363(16) 0.0270(15) 0.0390(16) -0.0021(12) 0.0087(13) 0.0073(12)
C34 0.0422(16) 0.0227(14) 0.0321(15) -0.0050(11) 0.0097(12) -0.0028(12)
C35 0.0308(15) 0.0308(15) 0.0341(16) -0.0026(12) -0.0014(12) -0.0072(12)
C36 0.0298(14) 0.0255(14) 0.0356(15) 0.0001(11) 0.0041(12) 0.0021(11)
C37 0.064(2) 0.040(2) 0.066(2) -0.0191(17) 0.0133(19) 0.0057(17)
C41 0.0299(14) 0.0217(13) 0.0249(13) 0.0019(10) 0.0068(11) 0.0027(11)
C42 0.0430(17) 0.0241(15) 0.0406(17) 0.0018(12) -0.0055(14) -0.0073(13)
C43 0.052(2) 0.0367(18) 0.0408(18) 0.0044(13) -0.0183(15) -0.0038(15)
C44 0.0446(17) 0.0249(15) 0.0307(15) 0.0056(11) 0.0005(13) -0.0009(12)
C45 0.0366(16) 0.0253(15) 0.0325(15) 0.0033(11) 0.0060(13) -0.0056(12)
C46 0.0276(14) 0.0285(15) 0.0260(14) 0.0009(10) 0.0004(11) -0.0014(11)
C47 0.068(2) 0.0300(17) 0.0450(19) 0.0107(14) 0.0005(17) -0.0020(16)

loop_
_atom_type_symbol
_atom_type_description
_atom_type_scat_dispersion_real
_atom_type_scat_dispersion_imag
_atom_type_scat_source
C C 0.0033 0.0016 'International Tables Vol C Tables 4.2.6.8 and 6.1.1.4'
H H 0.0000 0.0000 'International Tables Vol C Tables 4.2.6.8 and 6.1.1.4'
N N 0.0061 0.0033 'International Tables Vol C Tables 4.2.6.8 and 6.1.1.4'
O O 0.0106 0.0060 'International Tables Vol C Tables 4.2.6.8 and 6.1.1.4'
Cl Cl 0.1484 0.1585 'International Tables Vol C Tables 4.2.6.8 and 6.1.1.4'
Ru Ru -1.2594 0.8363 'International Tables Vol C Tables 4.2.6.8 and 6.1.1.4'

loop_
_geom_angle_atom_site_label_1
_geom_angle_atom_site_label_2
_geom_angle_atom_site_label_3
_geom_angle
N3 Ru1 N1 92.94(8)
N3 Ru1 O1 86.98(8)
N1 Ru1 O1 178.47(8)
N3 Ru1 O3 176.61(8)
N1 Ru1 O3 89.20(8)
O1 Ru1 O3 90.81(7)
N3 Ru1 Ru2 89.86(6)
N1 Ru1 Ru2 90.35(6)
O1 Ru1 Ru2 88.12(5)
O3 Ru1 Ru2 87.50(5)
N3 Ru1 Cl 98.27(6)
N1 Ru1 Cl 93.89(6)
O1 Ru1 Cl 87.63(5)
O3 Ru1 Cl 84.20(5)
Ru2 Ru1 Cl 170.610(19)
N4 Ru2 N2 93.85(9)
N4 Ru2 O4 176.50(8)
N2 Ru2 O4 89.65(8)
N4 Ru2 O2 86.98(8)
N2 Ru2 O2 178.80(8)
O4 Ru2 O2 89.52(7)
N4 Ru2 Ru1 90.09(6)
N2 Ru2 Ru1 89.51(6)
O4 Ru2 Ru1 90.09(5)
O2 Ru2 Ru1 89.63(5)
C10 N1 C11 116.1(2)
C10 N1 Ru1 118.30(17)
C11 N1 Ru1 125.38(16)
C10 N2 C21 116.2(2)
C10 N2 Ru2 118.75(17)
C21 N2 Ru2 124.99(16)
C30 N3 C31 114.8(2)
C30 N3 Ru1 118.58(17)
C31 N3 Ru1 126.38(16)
C30 N4 C41 117.6(2)
C30 N4 Ru2 118.83(17)
C41 N4 Ru2 123.51(16)
C1 O1 Ru1 119.66(17)
C1 O2 Ru2 117.98(17)
C3 O3 Ru1 120.52(17)
C3 O4 Ru2 118.37(17)
C14 O10 C17 117.2(3)
C24 O20 C27 116.7(2)
C34 O30 C37 115.9(2)
C44 O40 C47 116.6(2)
O1 C1 O2 123.9(2)
O1 C1 C2 117.8(2)
O2 C1 C2 118.2(2)
O3 C3 O4 123.3(2)
O3 C3 C4 117.6(2)
O4 C3 C4 119.1(2)
N1 C10 N2 123.1(2)
C16 C11 C12 118.8(2)
C16 C11 N1 121.7(2)
C12 C11 N1 119.5(2)
C11 C12 C13 120.6(3)
C14 C13 C12 120.3(3)
O10 C14 C13 115.6(3)
O10 C14 C15 124.8(3)
C13 C14 C15 119.6(3)
C14 C15 C16 119.7(3)
C11 C16 C15 121.0(3)
C22 C21 C26 118.2(2)
C22 C21 N2 120.7(2)
C26 C21 N2 121.1(2)
C21 C22 C23 121.3(3)
C24 C23 C22 119.7(3)
O20 C24 C23 124.4(3)
O20 C24 C25 115.7(3)
C23 C24 C25 120.0(3)
C26 C25 C24 119.7(3)
C25 C26 C21 121.1(3)
N4 C30 N3 122.5(2)
C32 C31 C36 119.4(2)
C32 C31 N3 120.1(2)
C36 C31 N3 120.5(2)
C31 C32 C33 120.2(3)
C34 C33 C32 120.0(3)
C33 C34 O30 124.0(3)
C33 C34 C35 120.3(2)
O30 C34 C35 115.7(3)
C34 C35 C36 119.8(3)
C35 C36 C31 120.2(2)
C42 C41 C46 118.8(2)
C42 C41 N4 121.3(2)
C46 C41 N4 119.8(2)
C41 C42 C43 120.5(3)
C44 C43 C42 120.2(3)
C45 C44 O40 124.5(3)
C45 C44 C43 119.8(3)
O40 C44 C43 115.7(3)
C44 C45 C46 119.8(3)
C41 C46 C45 120.8(3)

loop_
_geom_bond_atom_site_label_1
_geom_bond_atom_site_label_2
_geom_bond_distance
Ru1 N3 2.028(2)
Ru1 N1 2.034(2)
Ru1 O1 2.0716(18)
Ru1 O3 2.0748(18)
Ru1 Ru2 2.3192(3)
Ru1 Cl 2.4861(7)
Ru2 N4 2.022(2)
Ru2 N2 2.035(2)
Ru2 O4 2.0582(18)
Ru2 O2 2.0670(18)
N1 C10 1.310(3)
N1 C11 1.437(3)
N2 C10 1.324(3)
N2 C21 1.432(3)
N3 C30 1.325(3)
N3 C31 1.432(3)
N4 C30 1.320(3)
N4 C41 1.434(3)
O1 C1 1.265(3)
O2 C1 1.273(3)
O3 C3 1.262(3)
O4 C3 1.274(3)
O10 C14 1.374(3)
O10 C17 1.415(4)
O20 C24 1.371(3)
O20 C27 1.425(4)
O30 C34 1.377(3)
O30 C37 1.421(4)
O40 C44 1.375(3)
O40 C47 1.418(3)
C1 C2 1.499(4)
C3 C4 1.494(4)
C11 C16 1.378(4)
C11 C12 1.383(4)
C12 C13 1.385(4)
C13 C14 1.380(4)
C14 C15 1.381(4)
C15 C16 1.391(4)
C21 C22 1.383(4)
C21 C26 1.391(4)
C22 C23 1.391(4)
C23 C24 1.378(4)
C24 C25 1.389(4)
C25 C26 1.385(4)
C31 C32 1.381(4)
C31 C36 1.392(4)
C32 C33 1.390(4)
C33 C34 1.375(4)
C34 C35 1.384(4)
C35 C36 1.385(4)
C41 C42 1.379(4)
C41 C46 1.383(4)
C42 C43 1.388(4)
C43 C44 1.381(4)
C44 C45 1.372(4)
C45 C46 1.391(3)
